data_2225290
loop_
_publ_author_name
'Kalibabchuk, Valentina A.'
'Dudarenko, Nikolay M.'
'Iskenderov, Turganbay S.'
'Malysheva, Maria L.'
'Gumienna-Kontecka, El\.zbieta'

_publ_section_title
;
 Diaquabis[3-(hydroxyimino)butanoato]nickel(II): a triclinic polymorph
;
_journal_coeditor_code HY2284
_journal_issue 3
_journal_name_full 'Acta Crystallographica Section E'
_journal_page_first m316
_journal_page_last m317
_journal_paper_doi 10.1107/S1600536810006306
_journal_volume 66
_journal_year 2010
_chemical_formula_iupac '[Ni (C4 H6 N O3)2 (H2 O)2]'
_chemical_formula_moiety 'C8 H16 N2 Ni O8'
_chemical_formula_sum 'C8 H16 N2 Ni O8'
_chemical_formula_weight 326.92
_chemical_name_systematic
;
Diaquabis[3-(hydroxyimino)butanoato]nickel(II)
;
_space_group_IT_number 2
_symmetry_cell_setting triclinic
_symmetry_space_group_name_Hall '-P 1'
_symmetry_space_group_name_H-M 'P -1'
_atom_sites_solution_hydrogens geom
_atom_sites_solution_primary direct
_atom_sites_solution_secondary difmap
_audit_creation_method SHELXL-97
_cell_angle_alpha 90.71(2)
_cell_angle_beta 92.290(18)
_cell_angle_gamma 112.18(2)
_cell_formula_units_Z 1
_cell_length_a 5.5621(14)
_cell_length_b 7.340(2)
_cell_length_c 8.2979(15)
_cell_measurement_reflns_used 1225
_cell_measurement_temperature 120(2)
_cell_measurement_theta_max 36.00
_cell_measurement_theta_min 3.90
_cell_volume 313.31(14)
_computing_cell_refinement 'DENZO/SCALEPACK (Otwinowski & Minor, 1997)'
_computing_data_collection 'COLLECT (Nonius, 1998)'
_computing_data_reduction 'DENZO/SCALEPACK (Otwinowski & Minor, 1997)'
_computing_molecular_graphics 'ORTEP-3 (Farrugia, 1997)'
_computing_publication_material 'SHELXL97 (Sheldrick, 2008)'
_computing_structure_refinement 'SHELXL97 (Sheldrick, 2008)'
_computing_structure_solution 'SIR2004 (Burla <i>et al.</i>,  2005)'
_diffrn_ambient_temperature 120(2)
_diffrn_detector_area_resol_mean 9
_diffrn_measured_fraction_theta_full 0.997
_diffrn_measured_fraction_theta_max 0.997
_diffrn_measurement_device '95mm CCD camera on \k-goniostat'
_diffrn_measurement_device_type 'Nonius KappaCCD'
_diffrn_measurement_method '\f and \w scans with \k offset'
_diffrn_radiation_monochromator 'horizontally mounted graphite crystal'
_diffrn_radiation_source 'fine-focus sealed tube'
_diffrn_radiation_type MoK\a
_diffrn_radiation_wavelength 0.71073
_diffrn_reflns_av_R_equivalents 0.0626
_diffrn_reflns_av_sigmaI/netI 0.0688
_diffrn_reflns_limit_h_max 6
_diffrn_reflns_limit_h_min -6
_diffrn_reflns_limit_k_max 9
_diffrn_reflns_limit_k_min -9
_diffrn_reflns_limit_l_max 10
_diffrn_reflns_limit_l_min -10
_diffrn_reflns_number 2755
_diffrn_reflns_theta_full 25.00
_diffrn_reflns_theta_max 26.00
_diffrn_reflns_theta_min 3.82
_exptl_absorpt_coefficient_mu 1.587
_exptl_absorpt_correction_T_max 0.8562
_exptl_absorpt_correction_T_min 0.7636
_exptl_absorpt_correction_type multi-scan
_exptl_absorpt_process_details '(SADABS; Sheldrick, 1996)'
_exptl_crystal_colour 'dark pink'
_exptl_crystal_density_diffrn 1.733
_exptl_crystal_density_method 'not measured'
_exptl_crystal_description block
_exptl_crystal_F_000 170
_exptl_crystal_size_max 0.22
_exptl_crystal_size_mid 0.14
_exptl_crystal_size_min 0.10
_refine_diff_density_max 0.366
_refine_diff_density_min -0.349
_refine_ls_extinction_method none
_refine_ls_goodness_of_fit_ref 0.982
_refine_ls_hydrogen_treatment mixed
_refine_ls_matrix_type full
_refine_ls_number_parameters 101
_refine_ls_number_reflns 1223
_refine_ls_number_restraints 0
_refine_ls_restrained_S_all 0.982
_refine_ls_R_factor_all 0.0441
_refine_ls_R_factor_gt 0.0364
_refine_ls_shift/su_max 0.000
_refine_ls_shift/su_mean 0.000
_refine_ls_structure_factor_coef Fsqd
_refine_ls_weighting_details 'calc w=1/[\s^2^(Fo^2^)+(0.0431P)^2^] where P=(Fo^2^+2Fc^2^)/3'
_refine_ls_weighting_scheme calc
_refine_ls_wR_factor_gt 0.0813
_refine_ls_wR_factor_ref 0.0834
_reflns_number_gt 1054
_reflns_number_total 1223
_reflns_threshold_expression >2\s(I)
_cod_data_source_file hy2284.cif
_cod_data_source_block I
_cod_depositor_comments
;
The following automatic conversions were performed:
'_symmetry_cell_setting' value 'Triclinic' changed to 'triclinic'
according to '/home/saulius/struct/CIF-dictionaries/cif_core.dic'
dictionary named 'cif_core.dic' version 2.4.1 from 2010-06-29.

Automatic conversion script
Id: cif_fix_enum 1527 2010-12-29 10:47:43Z saulius 

The following automatic conversions were performed:

'_symmetry_cell_setting' value 'Triclinic' changed to 'triclinic'
according to /home/saulius/struct/CIF-dictionaries/cif_core.dic
dictionary named 'cif_core.dic' version 2.4.1 from 2010-06-29.

Automatic conversion script
Id: cif_fix_values 1715 2011-07-08 13:25:40Z adriana 
;
_cod_database_code 2225290
_cod_database_fobs_code 2225290

loop_
_symmetry_equiv_pos_as_xyz
'x, y, z'
'-x, -y, -z'

loop_
_atom_site_type_symbol
_atom_site_label
_atom_site_fract_x
_atom_site_fract_y
_atom_site_fract_z
_atom_site_U_iso_or_equiv
_atom_site_adp_type
_atom_site_calc_flag
_atom_site_refinement_flags
_atom_site_occupancy
_atom_site_disorder_assembly
_atom_site_disorder_group
Ni Ni1 0.0000 0.0000 0.0000 0.0293(2) Uani d S 1 . .
O O1 -0.1803(4) 0.1846(3) 0.0358(2) 0.0363(5) Uani d . 1 . .
O O2 -0.2828(4) 0.4116(3) 0.1563(3) 0.0418(5) Uani d . 1 . .
O O3 0.3067(5) -0.0513(4) 0.2814(3) 0.0521(7) Uani d . 1 . .
O O4 0.3222(4) 0.2337(3) -0.0904(3) 0.0349(5) Uani d . 1 . .
N N1 0.1703(4) 0.0643(3) 0.2262(3) 0.0309(5) Uani d . 1 . .
C C1 -0.1519(5) 0.3071(4) 0.1501(3) 0.0298(6) Uani d . 1 . .
C C2 0.0492(7) 0.3370(6) 0.2868(4) 0.0537(9) Uani d . 1 . .
H H2A 0.1902 0.4608 0.2678 0.064 Uiso calc R 1 . .
H H2B -0.0298 0.3578 0.3840 0.064 Uiso calc R 1 . .
C C3 0.1734(5) 0.1944(4) 0.3286(3) 0.0304(6) Uani d . 1 . .
C C4 0.3120(7) 0.2237(5) 0.4912(3) 0.0452(8) Uani d . 1 . .
H H4A 0.2952 0.0982 0.5328 0.068 Uiso calc R 1 . .
H H4B 0.2369 0.2883 0.5635 0.068 Uiso calc R 1 . .
H H4C 0.4926 0.3033 0.4816 0.068 Uiso calc R 1 . .
H H1O 0.315(8) -0.112(6) 0.210(5) 0.065(14) Uiso d . 1 . .
H H4O1 0.428(9) 0.268(7) -0.018(6) 0.081(16) Uiso d . 1 . .
H H4O2 0.284(8) 0.322(7) -0.111(5) 0.063(13) Uiso d . 1 . .

loop_
_atom_site_aniso_label
_atom_site_aniso_U_11
_atom_site_aniso_U_22
_atom_site_aniso_U_33
_atom_site_aniso_U_12
_atom_site_aniso_U_13
_atom_site_aniso_U_23
Ni1 0.0312(3) 0.0324(3) 0.0284(3) 0.0174(2) -0.00632(19) -0.00037(19)
O1 0.0400(12) 0.0406(12) 0.0364(10) 0.0259(10) -0.0105(8) -0.0039(9)
O2 0.0405(12) 0.0347(11) 0.0583(12) 0.0242(10) -0.0057(10) -0.0012(10)
O3 0.0778(18) 0.0612(17) 0.0394(12) 0.0541(15) -0.0208(11) -0.0069(11)
O4 0.0372(13) 0.0324(12) 0.0378(11) 0.0169(10) -0.0043(9) 0.0020(9)
N1 0.0321(13) 0.0348(13) 0.0310(11) 0.0189(11) -0.0046(9) 0.0061(10)
C1 0.0267(14) 0.0253(14) 0.0384(14) 0.0112(12) -0.0005(11) 0.0044(11)
C2 0.060(2) 0.053(2) 0.058(2) 0.0357(18) -0.0244(16) -0.0216(16)
C3 0.0286(14) 0.0334(15) 0.0288(13) 0.0116(12) -0.0020(11) 0.0017(11)
C4 0.055(2) 0.0475(19) 0.0314(15) 0.0186(16) -0.0112(13) -0.0036(13)

loop_
_atom_type_symbol
_atom_type_description
_atom_type_scat_dispersion_real
_atom_type_scat_dispersion_imag
_atom_type_scat_source
C C 0.0033 0.0016 'International Tables Vol C Tables 4.2.6.8 and 6.1.1.4'
H H 0.0000 0.0000 'International Tables Vol C Tables 4.2.6.8 and 6.1.1.4'
N N 0.0061 0.0033 'International Tables Vol C Tables 4.2.6.8 and 6.1.1.4'
O O 0.0106 0.0060 'International Tables Vol C Tables 4.2.6.8 and 6.1.1.4'
Ni Ni 0.3393 1.1124 'International Tables Vol C Tables 4.2.6.8 and 6.1.1.4'

loop_
_geom_angle_atom_site_label_1
_geom_angle_atom_site_label_2
_geom_angle_atom_site_label_3
_geom_angle_site_symmetry_1
_geom_angle_site_symmetry_3
_geom_angle
_geom_angle_publ_flag
O1 Ni1 O1 2 . 180.00(13) ?
O1 Ni1 N1 2 . 89.62(9) ?
O1 Ni1 N1 . . 90.38(9) ?
O1 Ni1 N1 2 2 90.38(9) ?
O1 Ni1 N1 . 2 89.62(9) ?
N1 Ni1 N1 . 2 180.00(15) ?
O1 Ni1 O4 2 2 90.13(9) ?
O1 Ni1 O4 . 2 89.87(9) ?
N1 Ni1 O4 . 2 90.34(9) ?
N1 Ni1 O4 2 2 89.66(9) ?
O1 Ni1 O4 2 . 89.87(9) ?
O1 Ni1 O4 . . 90.13(9) ?
N1 Ni1 O4 . . 89.66(9) ?
N1 Ni1 O4 2 . 90.34(9) ?
O4 Ni1 O4 2 . 180.00(15) ?
C1 O1 Ni1 . . 130.05(18) ?
N1 O3 H1O . . 106(3) ?
Ni1 O4 H4O1 . . 106(3) ?
Ni1 O4 H4O2 . . 111(3) ?
H4O1 O4 H4O2 . . 107(4) ?
C3 N1 O3 . . 113.1(2) ?
C3 N1 Ni1 . . 130.1(2) ?
O3 N1 Ni1 . . 116.79(18) ?
O2 C1 O1 . . 122.5(3) ?
O2 C1 C2 . . 116.2(3) ?
O1 C1 C2 . . 121.3(3) ?
C3 C2 C1 . . 124.7(3) ?
C3 C2 H2A . . 106.1 ?
C1 C2 H2A . . 106.1 ?
C3 C2 H2B . . 106.1 ?
C1 C2 H2B . . 106.1 ?
H2A C2 H2B . . 106.3 ?
N1 C3 C2 . . 120.3(2) ?
N1 C3 C4 . . 123.3(3) ?
C2 C3 C4 . . 116.3(3) ?
C3 C4 H4A . . 109.5 ?
C3 C4 H4B . . 109.5 ?
H4A C4 H4B . . 109.5 ?
C3 C4 H4C . . 109.5 ?
H4A C4 H4C . . 109.5 ?
H4B C4 H4C . . 109.5 ?

loop_
_geom_bond_atom_site_label_1
_geom_bond_atom_site_label_2
_geom_bond_site_symmetry_2
_geom_bond_distance
_geom_bond_publ_flag
Ni1 O1 . 1.992(2) ?
Ni1 N1 . 2.035(2) ?
Ni1 O4 . 2.130(2) ?
O1 C1 . 1.262(4) ?
O2 C1 . 1.243(4) ?
O3 N1 . 1.405(3) ?
O3 H1O . 0.75(4) ?
O4 H4O1 . 0.79(5) ?
O4 H4O2 . 0.77(5) ?
N1 C3 . 1.265(4) ?
C1 C2 . 1.514(4) ?
C2 C3 . 1.493(4) ?
C2 H2A . 0.9700 ?
C2 H2B . 0.9700 ?
C3 C4 . 1.499(4) ?
C4 H4A . 0.9600 ?
C4 H4B . 0.9600 ?
C4 H4C . 0.9600 ?

loop_
_geom_hbond_atom_site_label_D
_geom_hbond_atom_site_label_H
_geom_hbond_atom_site_label_A
_geom_hbond_site_symmetry_A
_geom_hbond_distance_DH
_geom_hbond_distance_HA
_geom_hbond_distance_DA
_geom_hbond_angle_DHA
_geom_hbond_publ_flag
O3 H1O O1 2 0.75(4) 2.14(4) 2.766(3) 142(4) y
O4 H4O1 O2 1_655 0.79(5) 2.07(5) 2.851(3) 169(5) y
O4 H4O1 O1 1_655 0.79(5) 2.50(5) 3.068(3) 130(4) y
O4 H4O2 O2 2_565 0.77(5) 2.00(5) 2.754(3) 166(4) y

loop_
_geom_torsion_atom_site_label_1
_geom_torsion_atom_site_label_2
_geom_torsion_atom_site_label_3
_geom_torsion_atom_site_label_4
_geom_torsion_site_symmetry_1
_geom_torsion_site_symmetry_2
_geom_torsion_site_symmetry_3
_geom_torsion_site_symmetry_4
_geom_torsion
_geom_torsion_publ_flag
Ni1 O1 C1 O2 . . . . -179.15(18) ?
Ni1 O1 C1 C2 . . . . 1.9(4) ?
O2 C1 C2 C3 . . . . 162.2(3) ?
O1 C1 C2 C3 . . . . -18.8(5) ?
O3 N1 C3 C2 . . . . 176.9(3) ?
Ni1 N1 C3 C2 . . . . -3.3(4) ?
O3 N1 C3 C4 . . . . 0.8(4) ?
Ni1 N1 C3 C4 . . . . -179.4(2) ?
C1 C2 C3 N1 . . . . 19.2(5) ?
C1 C2 C3 C4 . . . . -164.4(3) ?
